data_4315698
loop_
_publ_author_name
'Ralph A. Zehnder'
'David L. Clark'
'Brian L. Scott'
'Robert J. Donohoe'
'Phillip D. Palmer'
'Wolfgang H. Runde'
'David E. Hobart'

_publ_section_title
;
 Investigation of the Structural Properties of an Extended Series of
 Lanthanide Bis-hydroxychlorides Ln(OH)2Cl (Ln = Nd-Lu, except Pm and Sm)
;
_journal_name_full 'Inorganic Chemistry'
_journal_page_first 4781
_journal_page_last 4790
_journal_paper_doi 10.1021/ic901617c
_journal_volume 49
_journal_year 2010
_chemical_formula_sum 'Cl H2 O2 Yb'
_chemical_formula_weight 242.51
_chemical_name_systematic
; 
 ? 
;
_space_group_IT_number 11
_symmetry_cell_setting monoclinic
_symmetry_space_group_name_Hall '-P 2yb'
_symmetry_space_group_name_H-M 'P 1 21/m 1'
_atom_sites_solution_hydrogens geom
_atom_sites_solution_primary direct
_atom_sites_solution_secondary difmap
_audit_creation_method SHELXL-97
_cell_angle_alpha 90.00
_cell_angle_beta 105.393(4)
_cell_angle_gamma 90.00
_cell_formula_units_Z 2
_cell_length_a 6.173(3)
_cell_length_b 3.5258(15)
_cell_length_c 6.541(3)
_cell_measurement_temperature 141(1)
_cell_volume 137.26(11)
_computing_cell_refinement 'SAINT+, v. 7.06 (Bruker AXS, 2001)'
_computing_data_collection 'APEX II, v. 1.08 (Bruker AXS, 2003)'
_computing_data_reduction 'SAINT+, v. 7.06 (Bruker AXS, 2001)'
_computing_molecular_graphics 'SHELXTL, v. 6.10, (Bruker AXS, 2000)'
_computing_publication_material 'SHELXTL, v. 6.10, (Bruker AXS, 2000)'
_computing_structure_refinement 'SHELXL-97 (Sheldrick, 1997)'
_computing_structure_solution 'SHELXS-97 (Sheldrick, 1990)'
_diffrn_ambient_temperature 141(1)
_diffrn_measured_fraction_theta_full 1.000
_diffrn_measured_fraction_theta_max 0.945
_diffrn_measurement_device_type 'Bruker D8 with APEXII CCD'
_diffrn_measurement_method '\w scans'
_diffrn_radiation_monochromator graphite
_diffrn_radiation_source 'fine-focus sealed tube'
_diffrn_radiation_type MoK\a
_diffrn_radiation_wavelength 0.71073
_diffrn_reflns_av_R_equivalents 0.0261
_diffrn_reflns_av_sigmaI/netI 0.0230
_diffrn_reflns_limit_h_max 8
_diffrn_reflns_limit_h_min -8
_diffrn_reflns_limit_k_max 4
_diffrn_reflns_limit_k_min -4
_diffrn_reflns_limit_l_max 8
_diffrn_reflns_limit_l_min -8
_diffrn_reflns_number 1564
_diffrn_reflns_theta_full 25.00
_diffrn_reflns_theta_max 28.28
_diffrn_reflns_theta_min 3.23
_diffrn_standards_decay_% 0
_diffrn_standards_interval_count 0
_diffrn_standards_interval_time 0
_diffrn_standards_number 0
_exptl_absorpt_coefficient_mu 34.745
_exptl_absorpt_correction_T_max 0.5433
_exptl_absorpt_correction_T_min 0.0487
_exptl_absorpt_correction_type multi-scan
_exptl_absorpt_process_details 'SADABS 2.03 (Sheldrick, 2001)'
_exptl_crystal_colour colorless
_exptl_crystal_density_diffrn 5.868
_exptl_crystal_density_method 'not measured'
_exptl_crystal_description needle
_exptl_crystal_F_000 210
_exptl_crystal_size_max 0.22
_exptl_crystal_size_mid 0.02
_exptl_crystal_size_min 0.02
_refine_diff_density_max 2.004
_refine_diff_density_min -2.106
_refine_diff_density_rms 0.424
_refine_ls_extinction_method none
_refine_ls_goodness_of_fit_ref 1.169
_refine_ls_hydrogen_treatment constr
_refine_ls_matrix_type full
_refine_ls_number_parameters 25
_refine_ls_number_reflns 379
_refine_ls_number_restraints 6
_refine_ls_restrained_S_all 1.162
_refine_ls_R_factor_all 0.0258
_refine_ls_R_factor_gt 0.0246
_refine_ls_shift/su_max 0.000
_refine_ls_shift/su_mean 0.000
_refine_ls_structure_factor_coef Fsqd
_refine_ls_weighting_details 'calc w=1/[\s^2^(Fo^2^)+(0.0438P)^2^+0.0000P] where P=(Fo^2^+2Fc^2^)/3'
_refine_ls_weighting_scheme calc
_refine_ls_wR_factor_gt 0.0630
_refine_ls_wR_factor_ref 0.0636
_reflns_number_gt 363
_reflns_number_total 379
_reflns_threshold_expression >2sigma(I)
_cod_data_source_file ic901617c_si_007_09.cif
_cod_data_source_block apx368_sad2
_cod_original_cell_volume 137.25(10)
_cod_original_sg_symbol_H-M 'P 21/m'
_cod_original_formula_sum 'H2 Cl O2 Yb'
_cod_database_code 4315698

loop_
_symmetry_equiv_pos_as_xyz
'x, y, z'
'-x, y+1/2, -z'
'-x, -y, -z'
'x, -y-1/2, z'

loop_
_atom_site_label
_atom_site_type_symbol
_atom_site_fract_x
_atom_site_fract_y
_atom_site_fract_z
_atom_site_U_iso_or_equiv
_atom_site_adp_type
_atom_site_occupancy
_atom_site_symmetry_multiplicity
_atom_site_calc_flag
_atom_site_refinement_flags
_atom_site_disorder_assembly
_atom_site_disorder_group
Yb1 Yb 0.28036(5) 0.2500 0.10779(5) 0.00591(19) Uani 1 2 d S . .
Cl1 Cl 0.2279(3) 0.7500 0.4242(4) 0.0087(5) Uani 1 2 d S . .
O1 O 0.1049(11) 0.7500 -0.0928(11) 0.0081(13) Uani 1 2 d S . .
H1 H 0.1300 0.7500 -0.2345 0.010 Uiso 1 2 calc SR . .
O2 O 0.5411(10) 0.7500 0.1587(11) 0.0066(12) Uani 1 2 d SU . .
H2 H 0.6459 0.7500 0.3005 0.008 Uiso 1 2 calc SR . .

loop_
_atom_site_aniso_label
_atom_site_aniso_U_11
_atom_site_aniso_U_22
_atom_site_aniso_U_33
_atom_site_aniso_U_23
_atom_site_aniso_U_13
_atom_site_aniso_U_12
Yb1 0.0027(3) 0.0076(3) 0.0084(3) 0.000 0.00321(17) 0.000
Cl1 0.0073(11) 0.0110(11) 0.0092(10) 0.000 0.0045(8) 0.000
O1 0.003(3) 0.012(3) 0.009(3) 0.000 0.002(2) 0.000
O2 0.002(3) 0.009(3) 0.010(3) 0.000 0.003(2) 0.000

loop_
_atom_type_symbol
_atom_type_description
_atom_type_scat_dispersion_real
_atom_type_scat_dispersion_imag
_atom_type_scat_source
O O 0.0106 0.0060 'International Tables Vol C Tables 4.2.6.8 and 6.1.1.4'
H H 0.0000 0.0000 'International Tables Vol C Tables 4.2.6.8 and 6.1.1.4'
Cl Cl 0.1484 0.1585 'International Tables Vol C Tables 4.2.6.8 and 6.1.1.4'
Yb Yb -0.3850 5.5486 'International Tables Vol C Tables 4.2.6.8 and 6.1.1.4'

loop_
_geom_angle_atom_site_label_1
_geom_angle_atom_site_label_2
_geom_angle_atom_site_label_3
_geom_angle
_geom_angle_site_symmetry_1
_geom_angle_site_symmetry_3
_geom_angle_publ_flag
O2 Yb1 O1 79.32(19) 3_665 1_545 ?
O2 Yb1 O1 79.32(19) 3_665 . ?
O1 Yb1 O1 100.6(3) 1_545 . ?
O2 Yb1 O2 70.1(2) 3_665 . ?
O1 Yb1 O2 149.3(2) 1_545 . ?
O1 Yb1 O2 72.90(19) . . ?
O2 Yb1 O2 70.1(2) 3_665 1_545 ?
O1 Yb1 O2 72.90(19) 1_545 1_545 ?
O1 Yb1 O2 149.3(2) . 1_545 ?
O2 Yb1 O2 97.2(2) . 1_545 ?
O2 Yb1 O1 130.7(2) 3_665 3_565 ?
O1 Yb1 O1 69.9(2) 1_545 3_565 ?
O1 Yb1 O1 69.9(2) . 3_565 ?
O2 Yb1 O1 130.71(12) . 3_565 ?
O2 Yb1 O1 130.71(12) 1_545 3_565 ?
O2 Yb1 Cl1 137.18(7) 3_665 . ?
O1 Yb1 Cl1 141.02(17) 1_545 . ?
O1 Yb1 Cl1 78.99(15) . . ?
O2 Yb1 Cl1 68.44(15) . . ?
O2 Yb1 Cl1 125.19(16) 1_545 . ?
O1 Yb1 Cl1 73.58(13) 3_565 . ?
O2 Yb1 Cl1 137.18(7) 3_665 1_545 ?
O1 Yb1 Cl1 78.99(15) 1_545 1_545 ?
O1 Yb1 Cl1 141.02(17) . 1_545 ?
O2 Yb1 Cl1 125.19(16) . 1_545 ?
O2 Yb1 Cl1 68.44(15) 1_545 1_545 ?
O1 Yb1 Cl1 73.58(13) 3_565 1_545 ?
Cl1 Yb1 Cl1 77.97(7) . 1_545 ?
O2 Yb1 Yb1 90.0 3_665 1_565 ?
O1 Yb1 Yb1 140.32(13) 1_545 1_565 ?
O1 Yb1 Yb1 39.68(13) . 1_565 ?
O2 Yb1 Yb1 41.41(11) . 1_565 ?
O2 Yb1 Yb1 138.59(11) 1_545 1_565 ?
O1 Yb1 Yb1 90.0 3_565 1_565 ?
Cl1 Yb1 Yb1 51.01(3) . 1_565 ?
Cl1 Yb1 Yb1 128.99(3) 1_545 1_565 ?
O2 Yb1 Yb1 90.0 3_665 1_545 ?
O1 Yb1 Yb1 39.68(13) 1_545 1_545 ?
O1 Yb1 Yb1 140.32(13) . 1_545 ?
O2 Yb1 Yb1 138.59(11) . 1_545 ?
O2 Yb1 Yb1 41.41(11) 1_545 1_545 ?
O1 Yb1 Yb1 90.0 3_565 1_545 ?
Cl1 Yb1 Yb1 128.99(3) . 1_545 ?
Cl1 Yb1 Yb1 51.01(3) 1_545 1_545 ?
Yb1 Yb1 Yb1 180.00(2) 1_565 1_545 ?
O2 Yb1 Yb1 35.50(10) 3_665 3_665 ?
O1 Yb1 Yb1 114.80(16) 1_545 3_665 ?
O1 Yb1 Yb1 72.93(16) . 3_665 ?
O2 Yb1 Yb1 34.56(16) . 3_665 ?
O2 Yb1 Yb1 82.61(13) 1_545 3_665 ?
O1 Yb1 Yb1 142.75(11) 3_565 3_665 ?
Cl1 Yb1 Yb1 102.45(4) . 3_665 ?
Cl1 Yb1 Yb1 142.99(5) 1_545 3_665 ?
Yb1 Yb1 Yb1 62.401(13) 1_565 3_665 ?
Yb1 Yb1 Yb1 117.599(14) 1_545 3_665 ?
O2 Yb1 Yb1 35.50(10) 3_665 3_655 ?
O1 Yb1 Yb1 72.93(16) 1_545 3_655 ?
O1 Yb1 Yb1 114.80(16) . 3_655 ?
O2 Yb1 Yb1 82.61(13) . 3_655 ?
O2 Yb1 Yb1 34.56(16) 1_545 3_655 ?
O1 Yb1 Yb1 142.75(11) 3_565 3_655 ?
Cl1 Yb1 Yb1 142.99(5) . 3_655 ?
Cl1 Yb1 Yb1 102.45(4) 1_545 3_655 ?
Yb1 Yb1 Yb1 117.599(14) 1_565 3_655 ?
Yb1 Yb1 Yb1 62.401(13) 1_545 3_655 ?
Yb1 Yb1 Yb1 55.20(3) 3_665 3_655 ?
Yb1 Cl1 Yb1 77.97(7) . 1_565 ?
Yb1 O1 Yb1 100.6(3) 1_565 . ?
Yb1 O1 Yb1 110.1(2) 1_565 3_565 ?
Yb1 O1 Yb1 110.1(2) . 3_565 ?
Yb1 O2 Yb1 109.9(2) 3_665 . ?
Yb1 O2 Yb1 109.9(2) 3_665 1_565 ?
Yb1 O2 Yb1 97.2(2) . 1_565 ?

loop_
_geom_bond_atom_site_label_1
_geom_bond_atom_site_label_2
_geom_bond_distance
_geom_bond_site_symmetry_2
_geom_bond_publ_flag
Yb1 O2 2.296(6) 3_665 ?
Yb1 O1 2.291(4) 1_545 ?
Yb1 O1 2.291(4) . ?
Yb1 O2 2.351(4) . ?
Yb1 O2 2.351(4) 1_545 ?
Yb1 O1 2.354(6) 3_565 ?
Yb1 Cl1 2.8020(19) . ?
Yb1 Cl1 2.8020(19) 1_545 ?
Yb1 Yb1 3.5258(15) 1_565 ?
Yb1 Yb1 3.5258(15) 1_545 ?
Yb1 Yb1 3.8053(12) 3_665 ?
Yb1 Yb1 3.8053(12) 3_655 ?
Cl1 Yb1 2.8020(19) 1_565 ?
O1 Yb1 2.291(4) 1_565 ?
O1 Yb1 2.354(6) 3_565 ?
O2 Yb1 2.296(6) 3_665 ?
O2 Yb1 2.351(4) 1_565 ?
